data_7015522
loop_
_publ_author_name
'Duan, Zhiming'
'Wang, Zheming'
'Gao, Song'

_publ_section_title
;
 Irreversible transformation of chiral to achiral polymorph of
 K[Co(HCOO)3]: synthesis, structures, and magnetic properties.
;
_journal_issue 17
_journal_name_full 'Dalton transactions (Cambridge, England : 2003)'
_journal_page_first 4465
_journal_page_last 4473
_journal_paper_doi 10.1039/c0dt01701a
_journal_volume 40
_journal_year 2011
_chemical_formula_sum 'C3 H3 Co K O6'
_chemical_formula_weight 233.08
_chemical_name_systematic
;
?
;
_space_group_IT_number 182
_symmetry_cell_setting hexagonal
_symmetry_space_group_name_Hall 'P 6c 2c'
_symmetry_space_group_name_H-M 'P 63 2 2'
_atom_sites_solution_hydrogens geom
_atom_sites_solution_primary direct
_atom_sites_solution_secondary difmap
_audit_creation_method SHELXL-97
_cell_angle_alpha 90.00
_cell_angle_beta 90.00
_cell_angle_gamma 120.00
_cell_formula_units_Z 2
_cell_length_a 6.9930(13)
_cell_length_b 6.9930(13)
_cell_length_c 8.4439(15)
_cell_measurement_reflns_used 2886
_cell_measurement_temperature 180(2)
_cell_measurement_theta_max 27.4835
_cell_measurement_theta_min 3.3617
_cell_volume 357.60(11)
_computing_cell_refinement 'CrystalClear (Rigaku Corp., 2000)'
_computing_data_collection 'CrystalClear (Rigaku Corp., 2000)'
_computing_data_reduction 'CrystalClear (Rigaku Corp., 2000)'
_computing_molecular_graphics 'Bruker SHELXTL V5.1 (Sheldrick, 1998)'
_computing_publication_material 'SHELXL-97 (Sheldrick, 1997)'
_computing_structure_refinement 'SHELXL-97 (Sheldrick, 1997)'
_computing_structure_solution 'SHELXS-97 (Sheldrick, 1997)'
_diffrn_ambient_temperature 180(2)
_diffrn_detector_area_resol_mean 15
_diffrn_measured_fraction_theta_full 0.970
_diffrn_measured_fraction_theta_max 0.970
_diffrn_measurement_device_type 'Rigaku Mercury CCD (AFC7)'
_diffrn_measurement_method CCD
_diffrn_radiation_detector CCD
_diffrn_radiation_monochromator 'Graphite Monochromator'
_diffrn_radiation_source 'Rotating Anode'
_diffrn_radiation_type MoK\a
_diffrn_radiation_wavelength 0.71073
_diffrn_reflns_av_R_equivalents 0.0487
_diffrn_reflns_av_sigmaI/netI 0.0145
_diffrn_reflns_limit_h_max 9
_diffrn_reflns_limit_h_min -9
_diffrn_reflns_limit_k_max 9
_diffrn_reflns_limit_k_min -9
_diffrn_reflns_limit_l_max 10
_diffrn_reflns_limit_l_min -10
_diffrn_reflns_number 5906
_diffrn_reflns_theta_full 27.43
_diffrn_reflns_theta_max 27.43
_diffrn_reflns_theta_min 3.36
_diffrn_source_current 100.0000
_diffrn_source_power '5.4 kW'
_diffrn_source_voltage 50.0000
_diffrn_standards_decay_% none
_exptl_absorpt_coefficient_mu 2.959
_exptl_absorpt_correction_T_max 1.0000
_exptl_absorpt_correction_T_min 0.8289
_exptl_absorpt_correction_type multi-scan
_exptl_absorpt_process_details 'Jacobson, R. (1998) Private Communication'
_exptl_crystal_colour pink
_exptl_crystal_density_diffrn 2.165
_exptl_crystal_density_method 'not measured'
_exptl_crystal_description 'hexagonal bipyramid'
_exptl_crystal_F_000 230
_exptl_crystal_size_max 0.12
_exptl_crystal_size_mid 0.10
_exptl_crystal_size_min 0.10
_refine_diff_density_max 0.173
_refine_diff_density_min -0.219
_refine_diff_density_rms 0.053
_refine_ls_abs_structure_details 'Flack H D (1983), Acta Cryst. A39, 876-881'
_refine_ls_abs_structure_Flack -0.04(4)
_refine_ls_extinction_coef 0.027(6)
_refine_ls_extinction_expression Fc^*^=kFc[1+0.001xFc^2^\l^3^/sin(2\q)]^-1/4^
_refine_ls_extinction_method SHELXL
_refine_ls_goodness_of_fit_ref 1.178
_refine_ls_hydrogen_treatment constr
_refine_ls_matrix_type full
_refine_ls_number_parameters 20
_refine_ls_number_reflns 275
_refine_ls_number_restraints 0
_refine_ls_restrained_S_all 1.178
_refine_ls_R_factor_all 0.0235
_refine_ls_R_factor_gt 0.0189
_refine_ls_shift/su_max 0.000
_refine_ls_shift/su_mean 0.000
_refine_ls_structure_factor_coef Fsqd
_refine_ls_weighting_details 'calc w=1/[\s^2^(Fo^2^)+(0.0269P)^2^+0.0264P] where P=(Fo^2^+2Fc^2^)/3'
_refine_ls_weighting_scheme calc
_refine_ls_wR_factor_gt 0.0454
_refine_ls_wR_factor_ref 0.0465
_reflns_number_gt 248
_reflns_number_total 275
_reflns_threshold_expression >2sigma(I)
_cod_data_source_file c0dt01701a.txt
_cod_data_source_block 1-at-180K
_cod_depositor_comments
;
The following automatic conversions were performed:
'_symmetry_cell_setting' value 'Hexagonal' changed to 'hexagonal'
according to '/home/saulius/struct/CIF-dictionaries/cif_core.dic'
dictionary named 'cif_core.dic' version 2.4.1 from
2010-06-29.

'_exptl_absorpt_correction_type' value 'Multi-scan' changed
to 'multi-scan' according to
'/home/saulius/struct/CIF-dictionaries/cif_core.dic' dictionary named
'cif_core.dic' version 2.4.1 from 2010-06-29.

Automatic conversion script
Id: cif_fix_enum 1555 2011-01-17 13:19:09Z saulius 

The following automatic conversions were performed:

'_refine_ls_hydrogen_treatment' value 'constr.' was replaced with the
value 'constr' as specified in the replacement file
'src/cod-tools/trunk/data/replacement-values/replacement_values.lst'.

Automatic conversion script
Id: cif_fix_values 5376 2017-05-30 11:51:03Z andrius 
;
_cod_original_sg_symbol_H-M 'P 6(3)22'
_cod_database_code 7015522

loop_
_symmetry_equiv_pos_as_xyz
'x, y, z'
'-y, x-y, z'
'-x+y, -x, z'
'-x, -y, z+1/2'
'y, -x+y, z+1/2'
'x-y, x, z+1/2'
'y, x, -z'
'x-y, -y, -z'
'-x, -x+y, -z'
'-y, -x, -z+1/2'
'-x+y, y, -z+1/2'
'x, x-y, -z+1/2'

loop_
_atom_site_label
_atom_site_type_symbol
_atom_site_fract_x
_atom_site_fract_y
_atom_site_fract_z
_atom_site_U_iso_or_equiv
_atom_site_adp_type
_atom_site_occupancy
_atom_site_symmetry_multiplicity
_atom_site_calc_flag
_atom_site_refinement_flags
_atom_site_disorder_assembly
_atom_site_disorder_group
Co1 Co 0.6667 0.3333 0.2500 0.0120(2) Uani 1 6 d S . .
K1 K 0.0000 0.0000 0.2500 0.0202(3) Uani 1 6 d S . .
O1 O 0.4045(2) 0.1009(2) 0.10966(14) 0.0195(3) Uani 1 1 d . . .
C1 C 0.4346(4) 0.0000 0.0000 0.0256(7) Uani 1 2 d S . .
H1 H 0.5704 0.0000 0.0000 0.031 Uiso 1 2 calc SR . .

loop_
_atom_site_aniso_label
_atom_site_aniso_U_11
_atom_site_aniso_U_22
_atom_site_aniso_U_33
_atom_site_aniso_U_23
_atom_site_aniso_U_13
_atom_site_aniso_U_12
Co1 0.0138(2) 0.0138(2) 0.0083(3) 0.000 0.000 0.00690(11)
K1 0.0184(3) 0.0184(3) 0.0238(5) 0.000 0.000 0.00918(16)
O1 0.0190(6) 0.0217(6) 0.0167(5) -0.0068(6) -0.0014(5) 0.0093(5)
C1 0.0198(10) 0.0329(18) 0.0285(13) -0.0154(12) -0.0077(6) 0.0164(9)

loop_
_atom_type_symbol
_atom_type_description
_atom_type_scat_dispersion_real
_atom_type_scat_dispersion_imag
_atom_type_scat_source
C C 0.0033 0.0016 'International Tables Vol C Tables 4.2.6.8 and 6.1.1.4'
H H 0.0000 0.0000 'International Tables Vol C Tables 4.2.6.8 and 6.1.1.4'
O O 0.0106 0.0060 'International Tables Vol C Tables 4.2.6.8 and 6.1.1.4'
K K 0.2009 0.2494 'International Tables Vol C Tables 4.2.6.8 and 6.1.1.4'
Co Co 0.3494 0.9721 'International Tables Vol C Tables 4.2.6.8 and 6.1.1.4'

loop_
_geom_angle_atom_site_label_1
_geom_angle_atom_site_label_2
_geom_angle_atom_site_label_3
_geom_angle
_geom_angle_site_symmetry_1
_geom_angle_site_symmetry_3
_geom_angle_publ_flag
O1 Co1 O1 96.02(6) 11_655 . ?
O1 Co1 O1 91.38(5) 11_655 10_665 ?
O1 Co1 O1 170.19(6) . 10_665 ?
O1 Co1 O1 82.03(6) 11_655 2_655 ?
O1 Co1 O1 91.38(5) . 2_655 ?
O1 Co1 O1 96.02(6) 10_665 2_655 ?
O1 Co1 O1 91.38(5) 11_655 12 ?
O1 Co1 O1 82.03(6) . 12 ?
O1 Co1 O1 91.38(5) 10_665 12 ?
O1 Co1 O1 170.19(6) 2_655 12 ?
O1 Co1 O1 170.19(6) 11_655 3_665 ?
O1 Co1 O1 91.38(5) . 3_665 ?
O1 Co1 O1 82.03(6) 10_665 3_665 ?
O1 Co1 O1 91.38(5) 2_655 3_665 ?
O1 Co1 O1 96.02(6) 12 3_665 ?
O1 K1 O1 154.90(5) 12 3 ?
O1 K1 O1 58.81(5) 12 . ?
O1 K1 O1 103.51(3) 3 . ?
O1 K1 O1 98.34(5) 12 2 ?
O1 K1 O1 103.51(3) 3 2 ?
O1 K1 O1 103.51(3) . 2 ?
O1 K1 O1 103.51(3) 12 10 ?
O1 K1 O1 58.81(5) 3 10 ?
O1 K1 O1 98.34(5) . 10 ?
O1 K1 O1 154.90(5) 2 10 ?
O1 K1 O1 103.51(3) 12 11 ?
O1 K1 O1 98.34(5) 3 11 ?
O1 K1 O1 154.90(5) . 11 ?
O1 K1 O1 58.81(5) 2 11 ?
O1 K1 O1 103.51(3) 10 11 ?
O1 K1 K1 65.08(2) 12 4 ?
O1 K1 K1 114.92(2) 3 4 ?
O1 K1 K1 114.92(2) . 4 ?
O1 K1 K1 114.92(2) 2 4 ?
O1 K1 K1 65.08(2) 10 4 ?
O1 K1 K1 65.08(2) 11 4 ?
O1 K1 K1 114.92(2) 12 4_554 ?
O1 K1 K1 65.08(2) 3 4_554 ?
O1 K1 K1 65.08(2) . 4_554 ?
O1 K1 K1 65.08(2) 2 4_554 ?
O1 K1 K1 114.92(2) 10 4_554 ?
O1 K1 K1 114.92(2) 11 4_554 ?
K1 K1 K1 180.0 4 4_554 ?
C1 O1 Co1 121.90(13) . . ?
C1 O1 K1 127.25(12) . . ?
Co1 O1 K1 109.58(5) . . ?
O1 C1 O1 126.2(3) 8 . ?
O1 C1 H1 116.9 8 . ?
O1 C1 H1 116.9 . . ?

loop_
_geom_bond_atom_site_label_1
_geom_bond_atom_site_label_2
_geom_bond_distance
_geom_bond_site_symmetry_2
_geom_bond_publ_flag
Co1 O1 2.1040(13) 11_655 ?
Co1 O1 2.1040(13) . ?
Co1 O1 2.1040(13) 10_665 ?
Co1 O1 2.1040(13) 2_655 ?
Co1 O1 2.1040(13) 12 ?
Co1 O1 2.1040(13) 3_665 ?
K1 O1 2.8122(13) 12 ?
K1 O1 2.8122(13) 3 ?
K1 O1 2.8122(13) . ?
K1 O1 2.8122(13) 2 ?
K1 O1 2.8122(13) 10 ?
K1 O1 2.8122(13) 11 ?
K1 K1 4.2219(7) 4 ?
K1 K1 4.2219(7) 4_554 ?
O1 C1 1.2441(17) . ?
C1 O1 1.2441(17) 8 ?
C1 H1 0.9500 . ?
